data_4070787
loop_
_publ_author_name
'Lim, Young Mook'
'Lee, Myong Euy'

_publ_section_title
;
 An Unexpected Ring Contraction: Phenylsilane to Silacyclopentane
;
_journal_issue 5
_journal_name_full Organometallics
_journal_page_first 1000
_journal_paper_doi 10.1021/om701009d
_journal_volume 27
_journal_year 2008
_chemical_formula_sum 'C23 H56 O Si6'
_chemical_formula_weight 517.22
_chemical_name_systematic
; 
 ? 
;
_space_group_IT_number 2
_symmetry_space_group_name_Hall '-P 1'
_symmetry_space_group_name_H-M 'P -1'
_atom_sites_solution_hydrogens geom
_atom_sites_solution_primary direct
_atom_sites_solution_secondary difmap
_audit_creation_method SHELXL-97
_cell_angle_alpha 82.699(10)
_cell_angle_beta 82.082(10)
_cell_angle_gamma 71.186(9)
_cell_formula_units_Z 2
_cell_length_a 9.330(5)
_cell_length_b 13.422(7)
_cell_length_c 14.544(8)
_cell_measurement_temperature 293(2)
_cell_volume 1700.9(16)
_computing_structure_refinement 'SHELXL-97 (Sheldrick, 1997)'
_computing_structure_solution 'SHELXS-97 (Sheldrick, 1990)'
_diffrn_ambient_temperature 293(2)
_diffrn_measured_fraction_theta_full 0.978
_diffrn_measured_fraction_theta_max 0.978
_diffrn_radiation_monochromator graphite
_diffrn_radiation_source 'fine-focus sealed tube'
_diffrn_radiation_type MoK\a
_diffrn_radiation_wavelength 0.71073
_diffrn_reflns_av_R_equivalents 0.0457
_diffrn_reflns_av_sigmaI/netI 0.0946
_diffrn_reflns_limit_h_max 11
_diffrn_reflns_limit_h_min -10
_diffrn_reflns_limit_k_max 16
_diffrn_reflns_limit_k_min -14
_diffrn_reflns_limit_l_max 17
_diffrn_reflns_limit_l_min -14
_diffrn_reflns_number 9059
_diffrn_reflns_theta_full 25.56
_diffrn_reflns_theta_max 25.56
_diffrn_reflns_theta_min 1.61
_exptl_absorpt_coefficient_mu 0.387
_exptl_crystal_density_diffrn 1.515
_exptl_crystal_density_method 'not measured'
_exptl_crystal_F_000 858
_refine_diff_density_max 0.393
_refine_diff_density_min -0.373
_refine_diff_density_rms 0.066
_refine_ls_extinction_method none
_refine_ls_goodness_of_fit_ref 0.972
_refine_ls_hydrogen_treatment mixed
_refine_ls_matrix_type full
_refine_ls_number_parameters 271
_refine_ls_number_reflns 6243
_refine_ls_number_restraints 0
_refine_ls_restrained_S_all 0.972
_refine_ls_R_factor_all 0.1206
_refine_ls_R_factor_gt 0.0660
_refine_ls_shift/su_max 0.000
_refine_ls_shift/su_mean 0.000
_refine_ls_structure_factor_coef Fsqd
_refine_ls_weighting_details 'calc w=1/[\s^2^(Fo^2^)+(0.0919P)^2^+0.0000P] where P=(Fo^2^+2Fc^2^)/3'
_refine_ls_weighting_scheme calc
_refine_ls_wR_factor_gt 0.1583
_refine_ls_wR_factor_ref 0.1756
_reflns_number_gt 3544
_reflns_number_total 6243
_reflns_threshold_expression >2sigma(I)
_cod_data_source_file om701009d-file003.cif
_cod_data_source_block d113m
_cod_original_cell_volume 1700.8(16)
_cod_database_code 4070787

loop_
_symmetry_equiv_pos_as_xyz
'x, y, z'
'-x, -y, -z'

loop_
_atom_site_label
_atom_site_type_symbol
_atom_site_fract_x
_atom_site_fract_y
_atom_site_fract_z
_atom_site_U_iso_or_equiv
_atom_site_adp_type
_atom_site_occupancy
_atom_site_symmetry_multiplicity
_atom_site_calc_flag
_atom_site_refinement_flags
Si1' Si 0.53427(12) 0.29709(8) 0.14411(7) 0.0404(3) Uani 1 1 d .
Si3' Si 0.23198(14) 0.67690(9) 0.28207(8) 0.0477(3) Uani 1 1 d .
Si6' Si 0.63754(14) 0.04574(9) 0.15804(9) 0.0509(3) Uani 1 1 d .
Si5' Si 0.22431(14) 0.12425(9) 0.28827(9) 0.0530(4) Uani 1 1 d .
Si2' Si 0.01036(13) 0.59063(9) 0.18662(8) 0.0471(3) Uani 1 1 d .
Si4' Si 0.38573(14) 0.31028(10) 0.41994(8) 0.0509(3) Uani 1 1 d .
O1' O 0.5285(3) 0.3416(2) 0.03327(18) 0.0495(7) Uani 1 1 d .
C1' C 0.3799(4) 0.3772(3) 0.2228(2) 0.0367(9) Uani 1 1 d .
C6' C 0.3163(4) 0.4818(3) 0.2034(2) 0.0384(9) Uani 1 1 d .
H6'A H 0.3624 0.5110 0.1509 0.046 Uiso 1 1 calc R
C4' C 0.4803(4) 0.1735(3) 0.1738(3) 0.0394(9) Uani 1 1 d .
H4'A H 0.4080 0.1767 0.1298 0.047 Uiso 1 1 calc R
C7' C 0.1816(4) 0.5595(3) 0.2533(3) 0.0393(9) Uani 1 1 d .
H7'A H 0.1576 0.5225 0.3131 0.047 Uiso 1 1 calc R
C3' C 0.3836(4) 0.1870(3) 0.2726(3) 0.0405(9) Uani 1 1 d .
H3'A H 0.4544 0.1470 0.3179 0.049 Uiso 1 1 calc R
C2' C 0.3257(4) 0.3067(3) 0.3006(2) 0.0383(9) Uani 1 1 d .
H2'A H 0.2141 0.3302 0.3059 0.046 Uiso 1 1 calc R
C20' C 0.0518(5) 0.1979(4) 0.3610(4) 0.0759(15) Uani 1 1 d .
H20A H -0.0243 0.1630 0.3656 0.114 Uiso 1 1 calc R
H20B H 0.0128 0.2686 0.3327 0.114 Uiso 1 1 calc R
H20C H 0.0778 0.2001 0.4221 0.114 Uiso 1 1 calc R
C10' C -0.1582(5) 0.6852(4) 0.2471(4) 0.0767(15) Uani 1 1 d .
H10A H -0.2442 0.7004 0.2122 0.115 Uiso 1 1 calc R
H10B H -0.1364 0.7494 0.2517 0.115 Uiso 1 1 calc R
H10C H -0.1810 0.6545 0.3084 0.115 Uiso 1 1 calc R
C8' C 0.4000(6) 0.3636(4) -0.0153(3) 0.0741(14) Uani 1 1 d .
H8'A H 0.4229 0.3888 -0.0786 0.111 Uiso 1 1 calc R
H8'B H 0.3166 0.4167 0.0140 0.111 Uiso 1 1 calc R
H8'C H 0.3726 0.3004 -0.0144 0.111 Uiso 1 1 calc R
C17' C 0.3723(6) 0.1929(4) 0.5008(3) 0.0759(15) Uani 1 1 d .
H17A H 0.4040 0.1972 0.5599 0.114 Uiso 1 1 calc R
H17B H 0.4370 0.1295 0.4747 0.114 Uiso 1 1 calc R
H17C H 0.2689 0.1917 0.5095 0.114 Uiso 1 1 calc R
C13' C 0.1036(6) 0.7373(4) 0.3839(3) 0.0651(13) Uani 1 1 d .
H13A H 0.1295 0.7972 0.3975 0.098 Uiso 1 1 calc R
H13B H 0.1153 0.6861 0.4371 0.098 Uiso 1 1 calc R
H13C H -0.0001 0.7598 0.3696 0.098 Uiso 1 1 calc R
C19' C 0.1592(5) 0.1178(4) 0.1739(3) 0.0723(14) Uani 1 1 d .
H19A H 0.0787 0.0864 0.1841 0.108 Uiso 1 1 calc R
H19B H 0.2428 0.0759 0.1350 0.108 Uiso 1 1 calc R
H19C H 0.1226 0.1879 0.1439 0.108 Uiso 1 1 calc R
C5' C 0.7264(5) 0.2935(3) 0.1656(3) 0.0562(12) Uani 1 1 d .
H5'A H 0.7388 0.3619 0.1478 0.084 Uiso 1 1 calc R
H5'B H 0.8014 0.2420 0.1295 0.084 Uiso 1 1 calc R
H5'C H 0.7388 0.2749 0.2306 0.084 Uiso 1 1 calc R
C16' C 0.2634(6) 0.4273(3) 0.4806(3) 0.0675(14) Uani 1 1 d .
H16A H 0.2989 0.4255 0.5398 0.101 Uiso 1 1 calc R
H16B H 0.1601 0.4260 0.4899 0.101 Uiso 1 1 calc R
H16C H 0.2681 0.4908 0.4433 0.101 Uiso 1 1 calc R
C22' C 0.5691(6) -0.0643(4) 0.1351(4) 0.0777(15) Uani 1 1 d .
H22A H 0.5136 -0.0436 0.0813 0.116 Uiso 1 1 calc R
H22B H 0.5036 -0.0798 0.1881 0.116 Uiso 1 1 calc R
H22C H 0.6547 -0.1260 0.1242 0.116 Uiso 1 1 calc R
C23' C 0.7454(5) 0.0052(4) 0.2635(3) 0.0739(14) Uani 1 1 d .
H23A H 0.6771 -0.0030 0.3175 0.111 Uiso 1 1 calc R
H23B H 0.7897 0.0585 0.2715 0.111 Uiso 1 1 calc R
H23C H 0.8245 -0.0607 0.2553 0.111 Uiso 1 1 calc R
C14' C 0.2170(6) 0.7788(3) 0.1811(3) 0.0707(14) Uani 1 1 d .
H14A H 0.2828 0.7480 0.1285 0.106 Uiso 1 1 calc R
H14B H 0.2467 0.8361 0.1971 0.106 Uiso 1 1 calc R
H14C H 0.1138 0.8049 0.1658 0.106 Uiso 1 1 calc R
C21' C 0.7703(5) 0.0612(4) 0.0534(3) 0.0765(15) Uani 1 1 d .
H21A H 0.7152 0.0824 -0.0006 0.115 Uiso 1 1 calc R
H21B H 0.8487 -0.0049 0.0451 0.115 Uiso 1 1 calc R
H21C H 0.8154 0.1140 0.0616 0.115 Uiso 1 1 calc R
C12' C 0.4324(5) 0.6338(4) 0.3108(3) 0.0697(14) Uani 1 1 d .
H12A H 0.4991 0.6023 0.2587 0.105 Uiso 1 1 calc R
H12B H 0.4435 0.5829 0.3642 0.105 Uiso 1 1 calc R
H12C H 0.4579 0.6938 0.3243 0.105 Uiso 1 1 calc R
C18' C 0.2910(6) -0.0111(4) 0.3499(4) 0.0848(17) Uani 1 1 d .
H18A H 0.2108 -0.0426 0.3574 0.127 Uiso 1 1 calc R
H18B H 0.3184 -0.0061 0.4100 0.127 Uiso 1 1 calc R
H18C H 0.3780 -0.0539 0.3139 0.127 Uiso 1 1 calc R
C11' C -0.0359(6) 0.4659(4) 0.1846(4) 0.0896(18) Uani 1 1 d .
H11A H -0.1225 0.4799 0.1505 0.134 Uiso 1 1 calc R
H11B H -0.0589 0.4387 0.2473 0.134 Uiso 1 1 calc R
H11C H 0.0497 0.4148 0.1550 0.134 Uiso 1 1 calc R
C15' C 0.5885(6) 0.3083(5) 0.4097(3) 0.098(2) Uani 1 1 d .
H15A H 0.6166 0.3102 0.4704 0.148 Uiso 1 1 calc R
H15B H 0.6001 0.3688 0.3702 0.148 Uiso 1 1 calc R
H15C H 0.6530 0.2450 0.3833 0.148 Uiso 1 1 calc R
C9' C 0.0443(6) 0.6427(4) 0.0637(3) 0.0835(16) Uani 1 1 d .
H9'A H -0.0460 0.6568 0.0332 0.125 Uiso 1 1 calc R
H9'B H 0.1269 0.5913 0.0321 0.125 Uiso 1 1 calc R
H9'C H 0.0695 0.7068 0.0624 0.125 Uiso 1 1 calc R

loop_
_atom_site_aniso_label
_atom_site_aniso_U_11
_atom_site_aniso_U_22
_atom_site_aniso_U_33
_atom_site_aniso_U_23
_atom_site_aniso_U_13
_atom_site_aniso_U_12
Si1' 0.0395(6) 0.0427(6) 0.0382(6) -0.0020(5) -0.0014(5) -0.0131(5)
Si3' 0.0571(8) 0.0473(7) 0.0444(7) -0.0114(6) 0.0010(6) -0.0236(6)
Si6' 0.0509(7) 0.0422(7) 0.0546(8) -0.0055(6) -0.0036(6) -0.0077(5)
Si5' 0.0507(8) 0.0527(7) 0.0590(8) -0.0020(6) -0.0002(6) -0.0239(6)
Si2' 0.0461(7) 0.0471(7) 0.0497(7) 0.0005(6) -0.0117(6) -0.0155(5)
Si4' 0.0544(8) 0.0608(8) 0.0353(7) -0.0026(6) -0.0078(6) -0.0141(6)
O1' 0.0488(17) 0.0542(17) 0.0386(16) 0.0019(13) -0.0005(13) -0.0102(14)
C1' 0.037(2) 0.039(2) 0.038(2) -0.0037(18) -0.0037(17) -0.0170(17)
C6' 0.044(2) 0.048(2) 0.029(2) -0.0038(18) -0.0040(17) -0.0216(19)
C4' 0.038(2) 0.042(2) 0.038(2) -0.0035(18) -0.0073(17) -0.0102(17)
C7' 0.043(2) 0.038(2) 0.035(2) 0.0000(17) -0.0013(18) -0.0119(17)
C3' 0.041(2) 0.043(2) 0.038(2) 0.0025(18) -0.0096(18) -0.0129(18)
C2' 0.037(2) 0.037(2) 0.039(2) -0.0042(17) -0.0039(17) -0.0087(17)
C20' 0.061(3) 0.086(4) 0.082(4) -0.005(3) 0.011(3) -0.034(3)
C10' 0.059(3) 0.077(3) 0.090(4) -0.003(3) -0.011(3) -0.015(3)
C8' 0.075(4) 0.093(4) 0.045(3) 0.001(3) -0.014(3) -0.013(3)
C17' 0.111(4) 0.067(3) 0.044(3) 0.008(2) -0.019(3) -0.020(3)
C13' 0.082(4) 0.059(3) 0.056(3) -0.022(2) 0.008(3) -0.025(3)
C19' 0.058(3) 0.087(4) 0.084(4) -0.017(3) -0.016(3) -0.032(3)
C5' 0.046(3) 0.066(3) 0.059(3) -0.006(2) -0.003(2) -0.022(2)
C16' 0.092(4) 0.067(3) 0.037(3) -0.007(2) -0.008(2) -0.015(3)
C22' 0.083(4) 0.053(3) 0.100(4) -0.016(3) -0.011(3) -0.021(3)
C23' 0.063(3) 0.063(3) 0.085(4) -0.001(3) -0.023(3) -0.002(2)
C14' 0.101(4) 0.055(3) 0.062(3) 0.003(2) 0.000(3) -0.038(3)
C21' 0.068(3) 0.069(3) 0.078(4) -0.022(3) 0.016(3) -0.005(3)
C12' 0.065(3) 0.086(4) 0.073(3) -0.019(3) -0.010(3) -0.037(3)
C18' 0.099(4) 0.062(3) 0.097(4) 0.011(3) -0.009(3) -0.038(3)
C11' 0.085(4) 0.071(3) 0.130(5) 0.001(3) -0.058(4) -0.033(3)
C15' 0.070(4) 0.183(6) 0.057(3) -0.024(4) -0.013(3) -0.051(4)
C9' 0.086(4) 0.111(4) 0.051(3) 0.012(3) -0.025(3) -0.026(3)

loop_
_atom_type_symbol
_atom_type_description
_atom_type_scat_dispersion_real
_atom_type_scat_dispersion_imag
_atom_type_scat_source
C C 0.0033 0.0016 'International Tables Vol C Tables 4.2.6.8 and 6.1.1.4'
H H 0.0000 0.0000 'International Tables Vol C Tables 4.2.6.8 and 6.1.1.4'
O O 0.0106 0.0060 'International Tables Vol C Tables 4.2.6.8 and 6.1.1.4'
Si Si 0.0817 0.0704 'International Tables Vol C Tables 4.2.6.8 and 6.1.1.4'

loop_
_geom_angle_atom_site_label_1
_geom_angle_atom_site_label_2
_geom_angle_atom_site_label_3
_geom_angle
O1' Si1' C1' 114.15(16)
O1' Si1' C5' 102.29(17)
C1' Si1' C5' 113.83(19)
O1' Si1' C4' 113.92(16)
C1' Si1' C4' 95.26(16)
C5' Si1' C4' 118.08(19)
C12' Si3' C14' 107.1(2)
C12' Si3' C13' 109.0(2)
C14' Si3' C13' 109.2(2)
C12' Si3' C7' 109.79(19)
C14' Si3' C7' 111.44(19)
C13' Si3' C7' 110.16(18)
C21' Si6' C22' 104.5(2)
C21' Si6' C23' 109.3(2)
C22' Si6' C23' 109.4(2)
C21' Si6' C4' 110.11(19)
C22' Si6' C4' 113.4(2)
C23' Si6' C4' 109.97(19)
C20' Si5' C19' 106.0(2)
C20' Si5' C18' 105.8(2)
C19' Si5' C18' 110.4(2)
C20' Si5' C3' 113.49(19)
C19' Si5' C3' 111.39(19)
C18' Si5' C3' 109.6(2)
C9' Si2' C10' 110.1(2)
C9' Si2' C11' 107.5(3)
C10' Si2' C11' 107.4(2)
C9' Si2' C7' 113.0(2)
C10' Si2' C7' 110.5(2)
C11' Si2' C7' 108.1(2)
C16' Si4' C15' 109.2(3)
C16' Si4' C17' 105.3(2)
C15' Si4' C17' 106.6(3)
C16' Si4' C2' 112.88(19)
C15' Si4' C2' 110.7(2)
C17' Si4' C2' 111.89(19)
C8' O1' Si1' 124.1(3)
C6' C1' C2' 127.0(3)
C6' C1' Si1' 121.9(3)
C2' C1' Si1' 110.5(2)
C1' C6' C7' 130.4(3)
C3' C4' Si1' 105.3(2)
C3' C4' Si6' 117.5(2)
Si1' C4' Si6' 116.4(2)
C6' C7' Si2' 109.4(2)
C6' C7' Si3' 111.6(2)
Si2' C7' Si3' 116.14(19)
C4' C3' C2' 113.3(3)
C4' C3' Si5' 113.5(2)
C2' C3' Si5' 112.6(2)
C1' C2' C3' 109.4(3)
C1' C2' Si4' 114.9(3)
C3' C2' Si4' 109.5(2)

loop_
_geom_bond_atom_site_label_1
_geom_bond_atom_site_label_2
_geom_bond_distance
Si1' O1' 1.648(3)
Si1' C1' 1.844(4)
Si1' C5' 1.846(4)
Si1' C4' 1.867(4)
Si3' C12' 1.861(5)
Si3' C14' 1.863(4)
Si3' C13' 1.864(4)
Si3' C7' 1.892(4)
Si6' C21' 1.860(5)
Si6' C22' 1.869(5)
Si6' C23' 1.876(5)
Si6' C4' 1.879(4)
Si5' C20' 1.859(5)
Si5' C19' 1.868(5)
Si5' C18' 1.871(5)
Si5' C3' 1.907(4)
Si2' C9' 1.858(5)
Si2' C10' 1.864(5)
Si2' C11' 1.864(5)
Si2' C7' 1.887(4)
Si4' C16' 1.862(4)
Si4' C15' 1.869(5)
Si4' C17' 1.870(4)
Si4' C2' 1.907(4)
O1' C8' 1.406(5)
C1' C6' 1.345(5)
C1' C2' 1.520(5)
C6' C7' 1.513(5)
C4' C3' 1.586(5)
C3' C2' 1.608(5)

loop_
_geom_torsion_atom_site_label_1
_geom_torsion_atom_site_label_2
_geom_torsion_atom_site_label_3
_geom_torsion_atom_site_label_4
_geom_torsion
C1' Si1' O1' C8' -53.1(4)
C5' Si1' O1' C8' -176.5(3)
C4' Si1' O1' C8' 54.9(4)
O1' Si1' C1' C6' -29.7(4)
C5' Si1' C1' C6' 87.2(4)
C4' Si1' C1' C6' -148.9(3)
O1' Si1' C1' C2' 142.6(2)
C5' Si1' C1' C2' -100.5(3)
C4' Si1' C1' C2' 23.4(3)
C2' C1' C6' C7' 3.2(7)
Si1' C1' C6' C7' 174.2(3)
O1' Si1' C4' C3' -141.2(2)
C1' Si1' C4' C3' -21.8(3)
C5' Si1' C4' C3' 98.8(3)
O1' Si1' C4' Si6' 86.7(2)
C1' Si1' C4' Si6' -153.9(2)
C5' Si1' C4' Si6' -33.3(3)
C21' Si6' C4' C3' -163.0(3)
C22' Si6' C4' C3' 80.3(3)
C23' Si6' C4' C3' -42.5(3)
C21' Si6' C4' Si1' -36.8(3)
C22' Si6' C4' Si1' -153.5(2)
C23' Si6' C4' Si1' 83.7(3)
C1' C6' C7' Si2' -103.1(4)
C1' C6' C7' Si3' 127.0(4)
C9' Si2' C7' C6' -56.6(3)
C10' Si2' C7' C6' 179.4(3)
C11' Si2' C7' C6' 62.2(3)
C9' Si2' C7' Si3' 70.8(3)
C10' Si2' C7' Si3' -53.2(3)
C11' Si2' C7' Si3' -170.4(2)
C12' Si3' C7' C6' -34.9(3)
C14' Si3' C7' C6' 83.6(3)
C13' Si3' C7' C6' -155.0(3)
C12' Si3' C7' Si2' -161.3(2)
C14' Si3' C7' Si2' -42.7(3)
C13' Si3' C7' Si2' 78.6(3)
Si1' C4' C3' C2' 15.7(4)
Si6' C4' C3' C2' 147.1(3)
Si1' C4' C3' Si5' 145.70(19)
Si6' C4' C3' Si5' -82.8(3)
C20' Si5' C3' C4' -146.0(3)
C19' Si5' C3' C4' -26.5(3)
C18' Si5' C3' C4' 96.0(3)
C20' Si5' C3' C2' -15.6(3)
C19' Si5' C3' C2' 103.9(3)
C18' Si5' C3' C2' -133.6(3)
C6' C1' C2' C3' 155.2(4)
Si1' C1' C2' C3' -16.6(4)
C6' C1' C2' Si4' -81.2(4)
Si1' C1' C2' Si4' 107.0(2)
C4' C3' C2' C1' 0.2(4)
Si5' C3' C2' C1' -130.3(3)
C4' C3' C2' Si4' -126.6(3)
Si5' C3' C2' Si4' 102.9(2)
C16' Si4' C2' C1' 80.2(3)
C15' Si4' C2' C1' -42.5(4)
C17' Si4' C2' C1' -161.2(3)
C16' Si4' C2' C3' -156.2(3)
C15' Si4' C2' C3' 81.1(3)
C17' Si4' C2' C3' -37.6(3)
